data_8106555
loop_
_publ_author_name
'Ghabbour, Hazem A.'
'Mostafa, Gamal A.E.'

_publ_section_title
;
 Synthesis and crystal structure of
 2-((5-chlorobenzo[c][1,2,5]thiadiazol-4-yl)amino)-4,5-dihydro-1H-imidazol-3-ium
 tetraphenylborate, C33H29BClN5S
;
_journal_issue 3
_journal_name_full 'Zeitschrift f\"ur Kristallographie - New Crystal Structures'
_journal_page_first 421
_journal_page_last 422
_journal_paper_doi 10.1515/ncrs-2016-0296
_journal_volume 232
_journal_year 2017
_chemical_formula_sum 'C33 H29 B Cl N5 S'
_chemical_formula_weight 573.93
_space_group_IT_number 14
_space_group_name_Hall '-P 2ybc'
_space_group_name_H-M_alt 'P 1 21/c 1'
_symmetry_cell_setting monoclinic
_symmetry_Int_Tables_number 14
_symmetry_space_group_name_Hall '-P 2ybc'
_symmetry_space_group_name_H-M 'P 1 21/c 1'
_atom_sites_solution_hydrogens geom
_atom_sites_solution_primary direct
_atom_sites_solution_secondary difmap
_cell_angle_alpha 90.00
_cell_angle_beta 122.251(3)
_cell_angle_gamma 90.00
_cell_formula_units_Z 4
_cell_length_a 11.2163(7)
_cell_length_b 15.2998(10)
_cell_length_c 19.5929(11)
_cell_measurement_reflns_used 4940
_cell_measurement_temperature 293(2)
_cell_measurement_theta_max 26.70
_cell_measurement_theta_min 2.25
_cell_volume 2843.5(3)
_computing_cell_refinement 'Bruker SAINT'
_computing_data_collection 'Bruker APEX2'
_computing_data_reduction 'Bruker SAINT'
_computing_molecular_graphics 'Bruker SHELXTL'
_computing_publication_material 'Bruker SHELXTL'
_computing_structure_refinement 'SHELXL-2014 (Sheldrick 2014)'
_computing_structure_solution 'SHELXS-97 (Sheldrick 2008)'
_diffrn_ambient_temperature 293(2)
_diffrn_measured_fraction_theta_full 0.996
_diffrn_measured_fraction_theta_max 0.996
_diffrn_measurement_device_type 'Bruker APEX-II CCD'
_diffrn_measurement_method '\f and \w scans'
_diffrn_radiation_monochromator graphite
_diffrn_radiation_source 'fine-focus sealed tube'
_diffrn_radiation_type MoK\a
_diffrn_radiation_wavelength 0.71073
_diffrn_reflns_av_R_equivalents 0.0855
_diffrn_reflns_av_sigmaI/netI 0.0844
_diffrn_reflns_limit_h_max 13
_diffrn_reflns_limit_h_min -14
_diffrn_reflns_limit_k_max 19
_diffrn_reflns_limit_k_min -19
_diffrn_reflns_limit_l_max 24
_diffrn_reflns_limit_l_min -22
_diffrn_reflns_number 25521
_diffrn_reflns_theta_full 26.50
_diffrn_reflns_theta_max 26.50
_diffrn_reflns_theta_min 2.24
_diffrn_standards_decay_% .
_diffrn_standards_interval_count .
_diffrn_standards_interval_time .
_diffrn_standards_number 0
_exptl_absorpt_coefficient_mu 0.241
_exptl_absorpt_correction_T_max 0.854
_exptl_absorpt_correction_T_min 0.771
_exptl_absorpt_correction_type multi-scan
_exptl_absorpt_process_details SADABS_Bruker_2014
_exptl_crystal_colour yellow
_exptl_crystal_density_diffrn 1.341
_exptl_crystal_density_method 'not measured'
_exptl_crystal_description plate
_exptl_crystal_F_000 1200
_exptl_crystal_size_max 0.412
_exptl_crystal_size_mid 0.336
_exptl_crystal_size_min 0.081
_refine_diff_density_max 0.696
_refine_diff_density_min -0.474
_refine_diff_density_rms 0.060
_refine_ls_extinction_method none
_refine_ls_goodness_of_fit_ref 1.037
_refine_ls_hydrogen_treatment mixed
_refine_ls_matrix_type full
_refine_ls_number_parameters 382
_refine_ls_number_reflns 5864
_refine_ls_number_restraints 0
_refine_ls_restrained_S_all 1.037
_refine_ls_R_factor_all 0.1096
_refine_ls_R_factor_gt 0.0592
_refine_ls_shift/su_max 0.001
_refine_ls_shift/su_mean 0.000
_refine_ls_structure_factor_coef Fsqd
_refine_ls_weighting_details 'calc w=1/[\s^2^(Fo^2^)+(0.0405P)^2^+2.7420P] where P=(Fo^2^+2Fc^2^)/3'
_refine_ls_weighting_scheme calc
_refine_ls_wR_factor_gt 0.1165
_refine_ls_wR_factor_ref 0.1362
_reflns_number_gt 3840
_reflns_number_total 5864
_reflns_threshold_expression >2sigma(I)
_cod_data_source_file suppl_ncrs-2016-0296_suppl.cif
_cod_data_source_block a_a
_cod_original_sg_symbol_H-M 'P 21/c'
_cod_database_code 8106555

loop_
_symmetry_equiv_pos_as_xyz
'x, y, z'
'-x, y+1/2, -z+1/2'
'-x, -y, -z'
'x, -y-1/2, z-1/2'

loop_
_atom_site_label
_atom_site_type_symbol
_atom_site_fract_x
_atom_site_fract_y
_atom_site_fract_z
_atom_site_U_iso_or_equiv
_atom_site_adp_type
_atom_site_occupancy
_atom_site_symmetry_multiplicity
_atom_site_calc_flag
_atom_site_refinement_flags
_atom_site_disorder_assembly
_atom_site_disorder_group
B1 B -1.5055(3) 0.71042(18) -0.57423(18) 0.0147(6) Uani 1 1 d . . .
C10 C -1.6551(2) 0.65672(16) -0.61557(15) 0.0170(6) Uani 1 1 d . . .
C11 C -1.7605(3) 0.68728(19) -0.60349(18) 0.0286(7) Uani 1 1 d . . .
H11A H -1.7400 0.7346 -0.5691 0.034 Uiso 1 1 calc R . .
C12 C -1.8927(3) 0.6507(2) -0.6400(2) 0.0423(9) Uani 1 1 d . . .
H12A H -1.9596 0.6739 -0.6309 0.051 Uiso 1 1 calc R . .
C13 C -1.9259(3) 0.5793(2) -0.6904(2) 0.0444(10) Uani 1 1 d . . .
H13A H -2.0150 0.5542 -0.7153 0.053 Uiso 1 1 calc R . .
C14 C -1.8252(3) 0.54588(19) -0.70324(18) 0.0355(8) Uani 1 1 d . . .
H14A H -1.8462 0.4973 -0.7363 0.043 Uiso 1 1 calc R . .
C15 C -1.6923(3) 0.58440(17) -0.66707(16) 0.0227(6) Uani 1 1 d . . .
H15A H -1.6265 0.5615 -0.6774 0.027 Uiso 1 1 calc R . .
C16 C -1.4378(2) 0.72227(15) -0.47726(16) 0.0165(6) Uani 1 1 d . . .
C17 C -1.4661(3) 0.66420(17) -0.43231(16) 0.0220(6) Uani 1 1 d . . .
H17A H -1.5314 0.6198 -0.4596 0.026 Uiso 1 1 calc R . .
C18 C -1.4017(3) 0.66951(19) -0.34920(18) 0.0301(7) Uani 1 1 d . . .
H18A H -1.4223 0.6286 -0.3218 0.036 Uiso 1 1 calc R . .
C19 C -1.3065(3) 0.7360(2) -0.30728(19) 0.0375(8) Uani 1 1 d . . .
H19A H -1.2644 0.7412 -0.2517 0.045 Uiso 1 1 calc R . .
C20 C -1.2749(3) 0.79450(19) -0.34904(18) 0.0332(8) Uani 1 1 d . . .
H20A H -1.2106 0.8392 -0.3213 0.040 Uiso 1 1 calc R . .
C21 C -1.3381(3) 0.78739(17) -0.43182(17) 0.0234(6) Uani 1 1 d . . .
H21A H -1.3137 0.8271 -0.4583 0.028 Uiso 1 1 calc R . .
C22 C -1.3875(2) 0.65490(15) -0.58162(15) 0.0152(5) Uani 1 1 d . . .
C23 C -1.3114(3) 0.68563(18) -0.61409(17) 0.0254(7) Uani 1 1 d . . .
H23A H -1.3306 0.7414 -0.6364 0.030 Uiso 1 1 calc R . .
C24 C -1.2073(3) 0.6360(2) -0.61453(19) 0.0383(8) Uani 1 1 d . . .
H24A H -1.1597 0.6589 -0.6374 0.046 Uiso 1 1 calc R . .
C25 C -1.1745(3) 0.5537(2) -0.58147(18) 0.0338(8) Uani 1 1 d . . .
H25A H -1.1047 0.5209 -0.5815 0.041 Uiso 1 1 calc R . .
C26 C -1.2467(3) 0.52042(17) -0.54833(17) 0.0249(7) Uani 1 1 d . . .
H26A H -1.2259 0.4648 -0.5257 0.030 Uiso 1 1 calc R . .
C27 C -1.3502(3) 0.57008(16) -0.54880(16) 0.0194(6) Uani 1 1 d . . .
H27A H -1.3977 0.5462 -0.5262 0.023 Uiso 1 1 calc R . .
C28 C -1.5516(2) 0.80402(16) -0.62342(16) 0.0182(6) Uani 1 1 d . . .
C29 C -1.5867(3) 0.80992(17) -0.70365(17) 0.0226(6) Uani 1 1 d . . .
H29A H -1.5742 0.7609 -0.7273 0.027 Uiso 1 1 calc R . .
C30 C -1.6397(3) 0.88605(19) -0.74945(19) 0.0300(7) Uani 1 1 d . . .
H30A H -1.6598 0.8874 -0.8020 0.036 Uiso 1 1 calc R . .
C31 C -1.6624(3) 0.95977(19) -0.71657(19) 0.0339(8) Uani 1 1 d . . .
H31A H -1.6984 1.0106 -0.7469 0.041 Uiso 1 1 calc R . .
C32 C -1.6307(3) 0.95646(18) -0.6384(2) 0.0315(8) Uani 1 1 d . . .
H32A H -1.6456 1.0054 -0.6157 0.038 Uiso 1 1 calc R . .
C33 C -1.5765(3) 0.88021(16) -0.59299(18) 0.0247(7) Uani 1 1 d . . .
H33A H -1.5561 0.8798 -0.5403 0.030 Uiso 1 1 calc R . .
S1 S -1.09741(10) 1.08546(5) -0.40163(5) 0.0437(3) Uani 1 1 d . . .
N1 N -0.9464(3) 1.11992(15) -0.38099(16) 0.0434(7) Uani 1 1 d . . .
N2 N -1.0879(2) 0.98290(15) -0.41799(15) 0.0295(6) Uani 1 1 d . . .
N3 N -0.9888(3) 0.81570(14) -0.44240(16) 0.0293(6) Uani 1 1 d . . .
N4 N -1.0586(3) 0.68210(14) -0.41825(16) 0.0282(6) Uani 1 1 d . . .
N5 N -0.9314(2) 0.76634(16) -0.31471(15) 0.0247(6) Uani 1 1 d . . .
Cl1 Cl -0.69287(10) 0.79884(6) -0.40589(6) 0.0551(3) Uani 1 1 d . . .
C1 C -0.8775(3) 1.05025(17) -0.38432(18) 0.0307(7) Uani 1 1 d . . .
C2 C -0.7381(3) 1.0472(2) -0.3671(2) 0.0462(9) Uani 1 1 d . . .
H2A H -0.6831 1.0975 -0.3521 0.055 Uiso 1 1 calc R . .
C3 C -0.6870(3) 0.9705(3) -0.3729(2) 0.0485(10) Uani 1 1 d . . .
H3A H -0.5948 0.9679 -0.3608 0.058 Uiso 1 1 calc R . .
C4 C -0.7693(3) 0.8927(2) -0.39710(19) 0.0320(7) Uani 1 1 d . . .
C5 C -0.9038(3) 0.89156(16) -0.41476(17) 0.0226(6) Uani 1 1 d . . .
C6 C -0.9595(3) 0.97181(16) -0.40661(16) 0.0204(6) Uani 1 1 d . . .
C7 C -0.9926(3) 0.75697(16) -0.39250(16) 0.0199(6) Uani 1 1 d . . .
C8 C -1.0564(3) 0.63496(17) -0.35369(19) 0.0305(7) Uani 1 1 d . . .
H8A H -1.0191 0.5764 -0.3483 0.037 Uiso 1 1 calc R . .
H8B H -1.1500 0.6311 -0.3626 0.037 Uiso 1 1 calc R . .
C9 C -0.9586(3) 0.69055(18) -0.27911(18) 0.0279(7) Uani 1 1 d . . .
H9A H -1.0046 0.7077 -0.2511 0.033 Uiso 1 1 calc R . .
H9B H -0.8721 0.6596 -0.2420 0.033 Uiso 1 1 calc R . .
H1N5 H -0.885(3) 0.8023(18) -0.2903(18) 0.022(9) Uiso 1 1 d . . .
H1N3 H -1.024(3) 0.802(2) -0.493(2) 0.045(10) Uiso 1 1 d . . .
H1N4 H -1.118(4) 0.671(2) -0.470(2) 0.061(12) Uiso 1 1 d . . .

loop_
_atom_site_aniso_label
_atom_site_aniso_U_11
_atom_site_aniso_U_22
_atom_site_aniso_U_33
_atom_site_aniso_U_23
_atom_site_aniso_U_13
_atom_site_aniso_U_12
B1 0.0114(13) 0.0157(14) 0.0162(16) -0.0002(12) 0.0069(12) 0.0011(11)
C10 0.0138(12) 0.0236(13) 0.0126(14) 0.0055(11) 0.0064(11) 0.0013(10)
C11 0.0178(14) 0.0397(17) 0.0279(17) 0.0091(14) 0.0119(13) 0.0034(12)
C12 0.0173(15) 0.060(2) 0.049(2) 0.0226(19) 0.0171(16) 0.0033(15)
C13 0.0125(14) 0.051(2) 0.047(2) 0.0325(18) 0.0005(15) -0.0069(14)
C14 0.0318(17) 0.0307(16) 0.0190(17) 0.0100(13) -0.0033(14) -0.0120(13)
C15 0.0205(14) 0.0246(14) 0.0169(15) 0.0042(12) 0.0058(12) -0.0038(11)
C16 0.0122(12) 0.0182(13) 0.0195(15) 0.0010(11) 0.0088(11) 0.0076(10)
C17 0.0189(13) 0.0276(15) 0.0190(16) 0.0001(12) 0.0098(12) 0.0068(11)
C18 0.0310(16) 0.0392(17) 0.0240(17) 0.0067(14) 0.0173(14) 0.0156(14)
C19 0.0369(18) 0.048(2) 0.0157(16) -0.0053(15) 0.0063(14) 0.0209(16)
C20 0.0261(15) 0.0276(16) 0.0245(18) -0.0093(13) -0.0008(14) 0.0095(13)
C21 0.0178(13) 0.0197(14) 0.0232(17) -0.0014(12) 0.0046(12) 0.0056(11)
C22 0.0116(11) 0.0201(13) 0.0110(14) -0.0014(10) 0.0041(11) -0.0026(10)
C23 0.0191(13) 0.0334(16) 0.0260(17) 0.0141(13) 0.0135(13) 0.0092(12)
C24 0.0266(15) 0.067(2) 0.0320(19) 0.0207(17) 0.0227(15) 0.0169(16)
C25 0.0277(15) 0.0514(19) 0.0223(17) 0.0024(15) 0.0134(14) 0.0226(15)
C26 0.0265(15) 0.0215(14) 0.0197(16) -0.0027(12) 0.0076(13) 0.0073(12)
C27 0.0161(13) 0.0211(13) 0.0188(15) -0.0029(11) 0.0079(12) -0.0024(11)
C28 0.0078(11) 0.0214(13) 0.0211(16) 0.0028(11) 0.0048(11) -0.0003(10)
C29 0.0143(12) 0.0276(14) 0.0220(16) 0.0033(12) 0.0070(12) 0.0014(11)
C30 0.0177(14) 0.0433(18) 0.0237(17) 0.0109(14) 0.0075(13) 0.0033(13)
C31 0.0207(14) 0.0303(16) 0.036(2) 0.0150(14) 0.0049(14) 0.0062(13)
C32 0.0210(14) 0.0200(14) 0.041(2) 0.0026(14) 0.0087(14) 0.0067(12)
C33 0.0177(13) 0.0250(14) 0.0244(17) 0.0027(12) 0.0065(12) 0.0047(11)
S1 0.0576(6) 0.0402(5) 0.0343(5) 0.0013(4) 0.0251(4) 0.0215(4)
N1 0.069(2) 0.0214(13) 0.0320(17) -0.0025(11) 0.0216(15) 0.0012(13)
N2 0.0284(13) 0.0353(14) 0.0259(15) 0.0018(11) 0.0152(12) 0.0044(11)
N3 0.0478(16) 0.0176(12) 0.0147(14) -0.0043(10) 0.0113(13) -0.0067(11)
N4 0.0295(13) 0.0163(12) 0.0255(15) -0.0032(11) 0.0059(12) -0.0048(10)
N5 0.0223(12) 0.0223(13) 0.0214(15) -0.0026(11) 0.0062(12) -0.0092(11)
Cl1 0.0617(6) 0.0690(6) 0.0404(6) 0.0139(4) 0.0310(5) 0.0425(5)
C1 0.0459(18) 0.0207(14) 0.0256(18) -0.0045(13) 0.0191(15) -0.0080(14)
C2 0.0412(19) 0.0361(19) 0.045(2) 0.0001(16) 0.0124(17) -0.0232(16)
C3 0.0255(17) 0.074(3) 0.050(2) 0.004(2) 0.0234(17) -0.0102(17)
C4 0.0310(16) 0.0424(18) 0.0252(18) 0.0052(14) 0.0166(14) 0.0092(14)
C5 0.0286(15) 0.0200(13) 0.0195(16) 0.0008(11) 0.0130(13) 0.0001(12)
C6 0.0255(14) 0.0216(14) 0.0158(15) -0.0006(11) 0.0121(12) -0.0032(11)
C7 0.0181(13) 0.0176(13) 0.0189(16) 0.0017(11) 0.0065(12) 0.0034(11)
C8 0.0245(15) 0.0191(14) 0.045(2) 0.0060(13) 0.0171(15) 0.0002(12)
C9 0.0175(13) 0.0330(16) 0.0273(17) 0.0126(13) 0.0081(13) 0.0029(12)

loop_
_atom_type_symbol
_atom_type_description
_atom_type_scat_dispersion_real
_atom_type_scat_dispersion_imag
_atom_type_scat_source
C C 0.0033 0.0016 'International Tables Vol C Tables 4.2.6.8 and 6.1.1.4'
H H 0.0000 0.0000 'International Tables Vol C Tables 4.2.6.8 and 6.1.1.4'
B B 0.0013 0.0007 'International Tables Vol C Tables 4.2.6.8 and 6.1.1.4'
N N 0.0061 0.0033 'International Tables Vol C Tables 4.2.6.8 and 6.1.1.4'
S S 0.1246 0.1234 'International Tables Vol C Tables 4.2.6.8 and 6.1.1.4'
Cl Cl 0.1484 0.1585 'International Tables Vol C Tables 4.2.6.8 and 6.1.1.4'

loop_
_geom_angle_atom_site_label_1
_geom_angle_atom_site_label_2
_geom_angle_atom_site_label_3
_geom_angle
_geom_angle_site_symmetry_1
_geom_angle_site_symmetry_3
C16 B1 C10 110.3(2) . .
C16 B1 C22 105.25(19) . .
C10 B1 C22 110.9(2) . .
C16 B1 C28 112.9(2) . .
C10 B1 C28 103.15(19) . .
C22 B1 C28 114.4(2) . .
C15 C10 C11 115.5(2) . .
C15 C10 B1 125.6(2) . .
C11 C10 B1 118.7(2) . .
C12 C11 C10 123.2(3) . .
C12 C11 H11A 118.4 . .
C10 C11 H11A 118.4 . .
C11 C12 C13 119.9(3) . .
C11 C12 H12A 120.1 . .
C13 C12 H12A 120.1 . .
C14 C13 C12 119.2(3) . .
C14 C13 H13A 120.4 . .
C12 C13 H13A 120.4 . .
C13 C14 C15 120.5(3) . .
C13 C14 H14A 119.7 . .
C15 C14 H14A 119.7 . .
C14 C15 C10 121.7(3) . .
C14 C15 H15A 119.2 . .
C10 C15 H15A 119.2 . .
C17 C16 C21 115.0(2) . .
C17 C16 B1 122.6(2) . .
C21 C16 B1 122.2(2) . .
C18 C17 C16 123.3(3) . .
C18 C17 H17A 118.3 . .
C16 C17 H17A 118.3 . .
C19 C18 C17 119.6(3) . .
C19 C18 H18A 120.2 . .
C17 C18 H18A 120.2 . .
C20 C19 C18 119.1(3) . .
C20 C19 H19A 120.5 . .
C18 C19 H19A 120.5 . .
C19 C20 C21 120.7(3) . .
C19 C20 H20A 119.7 . .
C21 C20 H20A 119.7 . .
C20 C21 C16 122.3(3) . .
C20 C21 H21A 118.8 . .
C16 C21 H21A 118.8 . .
C23 C22 C27 114.5(2) . .
C23 C22 B1 125.8(2) . .
C27 C22 B1 119.5(2) . .
C22 C23 C24 122.6(3) . .
C22 C23 H23A 118.7 . .
C24 C23 H23A 118.7 . .
C25 C24 C23 120.6(3) . .
C25 C24 H24A 119.7 . .
C23 C24 H24A 119.7 . .
C24 C25 C26 119.0(3) . .
C24 C25 H25A 120.5 . .
C26 C25 H25A 120.5 . .
C25 C26 C27 119.8(3) . .
C25 C26 H26A 120.1 . .
C27 C26 H26A 120.1 . .
C26 C27 C22 123.5(3) . .
C26 C27 H27A 118.2 . .
C22 C27 H27A 118.2 . .
C33 C28 C29 114.9(2) . .
C33 C28 B1 123.0(2) . .
C29 C28 B1 121.6(2) . .
C30 C29 C28 122.8(3) . .
C30 C29 H29A 118.6 . .
C28 C29 H29A 118.6 . .
C31 C30 C29 120.0(3) . .
C31 C30 H30A 120.0 . .
C29 C30 H30A 120.0 . .
C32 C31 C30 119.0(3) . .
C32 C31 H31A 120.5 . .
C30 C31 H31A 120.5 . .
C31 C32 C33 120.4(3) . .
C31 C32 H32A 119.8 . .
C33 C32 H32A 119.8 . .
C32 C33 C28 122.8(3) . .
C32 C33 H33A 118.6 . .
C28 C33 H33A 118.6 . .
N1 S1 N2 101.33(13) . .
C1 N1 S1 106.6(2) . .
C6 N2 S1 105.51(19) . .
C7 N3 C5 123.1(2) . .
C7 N3 H1N3 120(2) . .
C5 N3 H1N3 115(2) . .
C7 N4 C8 110.9(3) . .
C7 N4 H1N4 122(2) . .
C8 N4 H1N4 124(2) . .
C7 N5 C9 110.8(2) . .
C7 N5 H1N5 126(2) . .
C9 N5 H1N5 123(2) . .
N1 C1 C2 127.5(3) . .
N1 C1 C6 112.9(3) . .
C2 C1 C6 119.6(3) . .
C3 C2 C1 118.6(3) . .
C3 C2 H2A 120.7 . .
C1 C2 H2A 120.7 . .
C2 C3 C4 122.0(3) . .
C2 C3 H3A 119.0 . .
C4 C3 H3A 119.0 . .
C5 C4 C3 122.1(3) . .
C5 C4 Cl1 120.5(2) . .
C3 C4 Cl1 117.4(2) . .
C4 C5 N3 122.7(3) . .
C4 C5 C6 117.1(2) . .
N3 C5 C6 120.2(2) . .
N2 C6 C5 125.8(2) . .
N2 C6 C1 113.7(2) . .
C5 C6 C1 120.5(2) . .
N5 C7 N4 112.5(3) . .
N5 C7 N3 125.1(2) . .
N4 C7 N3 122.3(3) . .
N4 C8 C9 103.1(2) . .
N4 C8 H8A 111.1 . .
C9 C8 H8A 111.1 . .
N4 C8 H8B 111.1 . .
C9 C8 H8B 111.1 . .
H8A C8 H8B 109.1 . .
N5 C9 C8 102.1(2) . .
N5 C9 H9A 111.3 . .
C8 C9 H9A 111.3 . .
N5 C9 H9B 111.3 . .
C8 C9 H9B 111.3 . .
H9A C9 H9B 109.2 . .

loop_
_geom_bond_atom_site_label_1
_geom_bond_atom_site_label_2
_geom_bond_distance
_geom_bond_site_symmetry_2
B1 C16 1.637(4) .
B1 C10 1.642(4) .
B1 C22 1.643(4) .
B1 C28 1.648(4) .
C10 C15 1.403(4) .
C10 C11 1.404(4) .
C11 C12 1.376(4) .
C11 H11A 0.9300 .
C12 C13 1.382(5) .
C12 H12A 0.9300 .
C13 C14 1.380(5) .
C13 H13A 0.9300 .
C14 C15 1.395(4) .
C14 H14A 0.9300 .
C15 H15A 0.9300 .
C16 C17 1.401(4) .
C16 C21 1.405(4) .
C17 C18 1.387(4) .
C17 H17A 0.9300 .
C18 C19 1.383(4) .
C18 H18A 0.9300 .
C19 C20 1.380(5) .
C19 H19A 0.9300 .
C20 C21 1.385(4) .
C20 H20A 0.9300 .
C21 H21A 0.9300 .
C22 C23 1.390(4) .
C22 C27 1.409(3) .
C23 C24 1.397(4) .
C23 H23A 0.9300 .
C24 C25 1.374(4) .
C24 H24A 0.9300 .
C25 C26 1.377(4) .
C25 H25A 0.9300 .
C26 C27 1.383(4) .
C26 H26A 0.9300 .
C27 H27A 0.9300 .
C28 C33 1.404(4) .
C28 C29 1.405(4) .
C29 C30 1.395(4) .
C29 H29A 0.9300 .
C30 C31 1.388(4) .
C30 H30A 0.9300 .
C31 C32 1.376(4) .
C31 H31A 0.9300 .
C32 C33 1.395(4) .
C32 H32A 0.9300 .
C33 H33A 0.9300 .
S1 N1 1.606(3) .
S1 N2 1.616(2) .
N1 C1 1.338(4) .
N2 C6 1.345(3) .
N3 C7 1.345(3) .
N3 C5 1.414(3) .
N3 H1N3 0.87(3) .
N4 C7 1.310(3) .
N4 C8 1.445(4) .
N4 H1N4 0.88(4) .
N5 C7 1.303(4) .
N5 C9 1.467(3) .
N5 H1N5 0.73(3) .
Cl1 C4 1.728(3) .
C1 C2 1.414(5) .
C1 C6 1.431(4) .
C2 C3 1.338(5) .
C2 H2A 0.9300 .
C3 C4 1.423(4) .
C3 H3A 0.9300 .
C4 C5 1.356(4) .
C5 C6 1.425(4) .
C8 C9 1.533(4) .
C8 H8A 0.9700 .
C8 H8B 0.9700 .
C9 H9A 0.9700 .
C9 H9B 0.9700 .

loop_
_geom_torsion_atom_site_label_1
_geom_torsion_atom_site_label_2
_geom_torsion_atom_site_label_3
_geom_torsion_atom_site_label_4
_geom_torsion
_geom_torsion_site_symmetry_1
_geom_torsion_site_symmetry_2
_geom_torsion_site_symmetry_3
_geom_torsion_site_symmetry_4
C16 B1 C10 C15 -130.6(3) . . . .
C22 B1 C10 C15 -14.4(3) . . . .
C28 B1 C10 C15 108.6(3) . . . .
C16 B1 C10 C11 53.5(3) . . . .
C22 B1 C10 C11 169.8(2) . . . .
C28 B1 C10 C11 -67.3(3) . . . .
C15 C10 C11 C12 -1.0(4) . . . .
B1 C10 C11 C12 175.3(3) . . . .
C10 C11 C12 C13 1.1(5) . . . .
C11 C12 C13 C14 -0.1(5) . . . .
C12 C13 C14 C15 -1.1(4) . . . .
C13 C14 C15 C10 1.3(4) . . . .
C11 C10 C15 C14 -0.2(4) . . . .
B1 C10 C15 C14 -176.2(2) . . . .
C10 B1 C16 C17 26.2(3) . . . .
C22 B1 C16 C17 -93.5(3) . . . .
C28 B1 C16 C17 141.1(2) . . . .
C10 B1 C16 C21 -159.1(2) . . . .
C22 B1 C16 C21 81.2(3) . . . .
C28 B1 C16 C21 -44.2(3) . . . .
C21 C16 C17 C18 0.0(3) . . . .
B1 C16 C17 C18 175.1(2) . . . .
C16 C17 C18 C19 1.4(4) . . . .
C17 C18 C19 C20 -1.7(4) . . . .
C18 C19 C20 C21 0.5(4) . . . .
C19 C20 C21 C16 1.1(4) . . . .
C17 C16 C21 C20 -1.3(3) . . . .
B1 C16 C21 C20 -176.4(2) . . . .
C16 B1 C22 C23 -114.3(3) . . . .
C10 B1 C22 C23 126.4(3) . . . .
C28 B1 C22 C23 10.2(4) . . . .
C16 B1 C22 C27 61.7(3) . . . .
C10 B1 C22 C27 -57.6(3) . . . .
C28 B1 C22 C27 -173.8(2) . . . .
C27 C22 C23 C24 0.4(4) . . . .
B1 C22 C23 C24 176.6(3) . . . .
C22 C23 C24 C25 -0.7(5) . . . .
C23 C24 C25 C26 0.5(5) . . . .
C24 C25 C26 C27 0.0(4) . . . .
C25 C26 C27 C22 -0.2(4) . . . .
C23 C22 C27 C26 0.0(4) . . . .
B1 C22 C27 C26 -176.4(2) . . . .
C16 B1 C28 C33 -20.7(3) . . . .
C10 B1 C28 C33 98.3(3) . . . .
C22 B1 C28 C33 -141.1(2) . . . .
C16 B1 C28 C29 167.9(2) . . . .
C10 B1 C28 C29 -73.1(3) . . . .
C22 B1 C28 C29 47.5(3) . . . .
C33 C28 C29 C30 1.3(4) . . . .
B1 C28 C29 C30 173.3(2) . . . .
C28 C29 C30 C31 -1.3(4) . . . .
C29 C30 C31 C32 0.6(4) . . . .
C30 C31 C32 C33 0.1(4) . . . .
C31 C32 C33 C28 0.0(4) . . . .
C29 C28 C33 C32 -0.6(4) . . . .
B1 C28 C33 C32 -172.5(2) . . . .
N2 S1 N1 C1 -1.3(2) . . . .
N1 S1 N2 C6 0.5(2) . . . .
S1 N1 C1 C2 -177.0(3) . . . .
S1 N1 C1 C6 1.7(3) . . . .
N1 C1 C2 C3 179.1(3) . . . .
C6 C1 C2 C3 0.6(5) . . . .
C1 C2 C3 C4 1.1(5) . . . .
C2 C3 C4 C5 -0.8(5) . . . .
C2 C3 C4 Cl1 177.6(3) . . . .
C3 C4 C5 N3 177.0(3) . . . .
Cl1 C4 C5 N3 -1.3(4) . . . .
C3 C4 C5 C6 -1.2(4) . . . .
Cl1 C4 C5 C6 -179.5(2) . . . .
C7 N3 C5 C4 89.2(4) . . . .
C7 N3 C5 C6 -92.7(3) . . . .
S1 N2 C6 C5 -179.7(2) . . . .
S1 N2 C6 C1 0.4(3) . . . .
C4 C5 C6 N2 -177.0(3) . . . .
N3 C5 C6 N2 4.7(4) . . . .
C4 C5 C6 C1 2.8(4) . . . .
N3 C5 C6 C1 -175.4(3) . . . .
N1 C1 C6 N2 -1.5(4) . . . .
C2 C1 C6 N2 177.3(3) . . . .
N1 C1 C6 C5 178.7(3) . . . .
C2 C1 C6 C5 -2.5(4) . . . .
C9 N5 C7 N4 -1.7(3) . . . .
C9 N5 C7 N3 179.1(3) . . . .
C8 N4 C7 N5 5.8(3) . . . .
C8 N4 C7 N3 -175.0(2) . . . .
C5 N3 C7 N5 7.4(4) . . . .
C5 N3 C7 N4 -171.7(3) . . . .
C7 N4 C8 C9 -7.0(3) . . . .
C7 N5 C9 C8 -2.7(3) . . . .
N4 C8 C9 N5 5.5(3) . . . .
